data_1527998
loop_
_publ_author_name
'Rodek, E.'
'Sterzel, W.'
'Theile, N.'

_publ_section_title
;
 Kristalline Chrom(III)-Phosphat-Hexahydrate
;
_journal_name_full 'Zeitschrift fuer Anorganische und Allgemeine Chemie'
_journal_page_first 42
_journal_page_last 48
_journal_volume 462
_journal_year 1980
_chemical_formula_sum 'Cr H12 O10 P'
_chemical_name_systematic 'Cr (P O4) (H2 O)6'
_space_group_IT_number 9
_symmetry_space_group_name_Hall 'C -2yc'
_symmetry_space_group_name_H-M 'C 1 c 1'
_cell_angle_alpha 90
_cell_angle_beta 99.4
_cell_angle_gamma 90
_cell_formula_units_Z 8
_cell_length_a 9.874
_cell_length_b 6.891
_cell_length_c 23.49
_cell_volume 1576.839
_citation_journal_id_ASTM ZAACAB
_cod_data_source_file Rodek_ZAACAB_1980_958.cif
_cod_data_source_block H12Cr1O10P1
_cod_original_formula_sum 'H12 Cr1 O10 P1'
_cod_database_code 1527998

loop_
_symmetry_equiv_pos_as_xyz
x,y,z
x,-y,z+1/2
x+1/2,y+1/2,z
x+1/2,-y+1/2,z+1/2

loop_
_atom_site_label
_atom_site_type_symbol
_atom_site_fract_x
_atom_site_fract_y
_atom_site_fract_z
_atom_site_occupancy
_atom_site_U_iso_or_equiv
O16 O-2 0.2823 -0.2549 0.1212 1 0.0
O2 O-2 0.1885 -0.0355 -0.0214 1 0.0
O9 O-2 0.1029 0.1417 0.2179 1 0.0
O15 O-2 0.2602 0.0986 0.1385 1 0.0
P1 P+5 0.3565 -0.0557 0.1253 1 0.0
O17 O-2 0.7393 0.1043 0.364 1 0.0
Cr1 Cr+3 0 0.0049 0 1 0.0
Cr2 Cr+3 -0.0013 -0.0619 0.2498 1 0.0
O20 O-2 0.5084 -0.0548 0.3314 1 0.0
O5 O-2 -0.0301 0.1841 -0.0641 1 0.0
O7 O-2 -0.0994 -0.2661 0.286 1 0.0
O10 O-2 -0.1074 0.1427 0.2818 1 0.0
O11 O-2 -0.1371 -0.0556 0.1798 1 0.0
O4 O-2 -0.0801 -0.221 -0.0478 1 0.0
O8 O-2 0.1097 -0.2624 0.2195 1 0.0
P2 P+5 0.6367 -0.056 0.378 1 0.0
O12 O-2 0.1488 -0.0651 0.3195 1 0.0
O14 O-2 0.4002 -0.0119 0.0651 1 0.0
O18 O-2 0.7078 -0.2526 0.3845 1 0.0
O3 O-2 0.0394 -0.1841 0.0645 1 0.0
O6 O-2 0.0731 0.2061 0.0517 1 0.0
O1 O-2 -0.1849 0.0436 0.0202 1 0.0
O19 O-2 0.5905 -0.0113 0.4347 1 0.0
O13 O-2 0.4841 -0.0662 0.1748 1 0.0
